data_7110573
loop_
_publ_author_name
'Sepp\"al\"a, Emma'
'Ruthe, Frank'
'Jeske, J\"org'
'du Mont, Wolf-W.'
'Jones, Peter G.'

_publ_section_title
;
 Coordination and oxidation of phosphine selenides with iodine: from
 cation pairs [(R3PSe)2I+]2 to (iodoseleno)phosphonium ions [R3PSeI]+
 existing as guests in polyiodide matrices
;
_journal_issue 16
_journal_name_full 'Chemical Communications'
_journal_page_first 1471
_journal_paper_doi 10.1039/a903249e
_journal_year 1999
_chemical_formula_sum 'C11 H25 I7 P Se'
_chemical_formula_weight 1155.54
_chemical_name_systematic
;

 ?

;
_space_group_IT_number 19
_symmetry_cell_setting orthorhombic
_symmetry_space_group_name_Hall 'P 2ac 2ab'
_symmetry_space_group_name_H-M 'P 21 21 21'
_atom_sites_solution_hydrogens geom
_atom_sites_solution_primary direct
_atom_sites_solution_secondary difmap
_audit_creation_method SHELXL-97
_cell_angle_alpha 90.00
_cell_angle_beta 90.00
_cell_angle_gamma 90.00
_cell_formula_units_Z 8
_cell_length_a 12.6693(10)
_cell_length_b 16.4329(12)
_cell_length_c 25.2272(18)
_cell_measurement_reflns_used 8192
_cell_measurement_temperature 143(2)
_cell_measurement_theta_max 30
_cell_measurement_theta_min 3
_cell_volume 5252.1(7)
_computing_cell_refinement 'Bruker SAINT'
_computing_data_collection 'Bruker SMART'
_computing_data_reduction 'Bruker SAINT'
_computing_molecular_graphics 'Siemens XP'
_computing_publication_material 'SHELXL-97 (Sheldrick, 1997)'
_computing_structure_refinement 'SHELXL-97 (Sheldrick, 1997)'
_computing_structure_solution 'SHELXS-97 (Sheldrick, 1990)'
_diffrn_ambient_temperature 143(2)
_diffrn_detector_area_resol_mean 8.192
_diffrn_measured_fraction_theta_full 1.000
_diffrn_measured_fraction_theta_max 1.000
_diffrn_measurement_device_type 'Bruker SMART 1000 CCD'
_diffrn_measurement_method \w-scans
_diffrn_radiation_monochromator graphite
_diffrn_radiation_source 'fine-focus sealed tube'
_diffrn_radiation_type MoK\a
_diffrn_radiation_wavelength 0.71073
_diffrn_reflns_av_R_equivalents 0.0347
_diffrn_reflns_av_sigmaI/netI 0.0485
_diffrn_reflns_limit_h_max 17
_diffrn_reflns_limit_h_min -17
_diffrn_reflns_limit_k_max 12
_diffrn_reflns_limit_k_min -23
_diffrn_reflns_limit_l_max 35
_diffrn_reflns_limit_l_min -33
_diffrn_reflns_number 43866
_diffrn_reflns_theta_full 30.00
_diffrn_reflns_theta_max 30.00
_diffrn_reflns_theta_min 1.48
_exptl_absorpt_coefficient_mu 9.714
_exptl_absorpt_correction_T_max 0.746
_exptl_absorpt_correction_T_min 0.497
_exptl_absorpt_correction_type 'multiple scans'
_exptl_crystal_colour black
_exptl_crystal_density_diffrn 2.923
_exptl_crystal_density_method 'not measured'
_exptl_crystal_description tablet
_exptl_crystal_F_000 4088
_exptl_crystal_size_max 0.23
_exptl_crystal_size_mid 0.22
_exptl_crystal_size_min 0.19
_refine_diff_density_max 1.743
_refine_diff_density_min -1.343
_refine_diff_density_rms 0.138
_refine_ls_abs_structure_details 'Flack H D (1983), Acta Cryst. A39, 876-881'
_refine_ls_abs_structure_Flack 0.011(9)
_refine_ls_extinction_coef 0.000315(5)
_refine_ls_extinction_expression Fc^*^=kFc[1+0.001xFc^2^\l^3^/sin(2\q)]^-1/4^
_refine_ls_extinction_method SHELXL
_refine_ls_goodness_of_fit_ref 0.893
_refine_ls_hydrogen_treatment 'rigid methyls, others riding'
_refine_ls_matrix_type full
_refine_ls_number_parameters 378
_refine_ls_number_reflns 15312
_refine_ls_number_restraints 126
_refine_ls_restrained_S_all 0.890
_refine_ls_R_factor_all 0.0351
_refine_ls_R_factor_gt 0.0249
_refine_ls_shift/su_max 0.002
_refine_ls_shift/su_mean 0.000
_refine_ls_structure_factor_coef Fsqd
_refine_ls_weighting_details 'calc w=1/[\s^2^(Fo^2^)+(0.0103P)^2^] where P=(Fo^2^+2Fc^2^)/3'
_refine_ls_weighting_scheme calc
_refine_ls_wR_factor_gt 0.0368
_refine_ls_wR_factor_ref 0.0380
_reflns_number_gt 12864
_reflns_number_total 15312
_reflns_threshold_expression >2sigma(I)
_cod_data_source_file 903249esup1.cif
_cod_data_source_block finiki
_cod_original_sg_symbol_H-M P2(1)2(1)2(1)
_cod_database_code 7110573

loop_
_symmetry_equiv_pos_as_xyz
'x, y, z'
'-x+1/2, -y, z+1/2'
'-x, y+1/2, -z+1/2'
'x+1/2, -y+1/2, -z'

loop_
_atom_site_label
_atom_site_type_symbol
_atom_site_fract_x
_atom_site_fract_y
_atom_site_fract_z
_atom_site_U_iso_or_equiv
_atom_site_adp_type
_atom_site_occupancy
_atom_site_symmetry_multiplicity
_atom_site_calc_flag
_atom_site_refinement_flags
I1 I 0.21191(2) 0.024307(19) 0.224641(11) 0.02153(7) Uani 1 1 d .
I2 I 0.45423(2) 0.010418(19) 0.125934(12) 0.02237(7) Uani 1 1 d .
I3 I 0.24601(2) 0.12382(2) 0.112230(11) 0.02232(7) Uani 1 1 d .
I4 I 0.06541(3) 0.23811(2) 0.185120(12) 0.02721(7) Uani 1 1 d .
I5 I -0.08137(2) 0.279712(19) 0.260755(11) 0.02204(7) Uani 1 1 d .
I6 I -0.23672(2) 0.308113(19) 0.363213(12) 0.02389(7) Uani 1 1 d .
I7 I -0.41402(2) 0.275886(19) 0.457562(12) 0.02280(7) Uani 1 1 d .
I8 I -0.55694(2) 0.241158(19) 0.536695(11) 0.02454(7) Uani 1 1 d .
I9 I -0.19583(3) 0.10007(2) 0.352788(13) 0.03245(8) Uani 1 1 d .
I10 I -0.15248(3) -0.06219(2) 0.342804(14) 0.03844(9) Uani 1 1 d .
I11 I -0.44490(2) 0.28560(2) 0.288839(11) 0.02465(7) Uani 1 1 d .
I12 I -0.62104(3) 0.26217(3) 0.227574(15) 0.05103(12) Uani 1 1 d .
I13 I 0.43855(2) 0.224999(19) 0.047840(11) 0.02291(7) Uani 1 1 d .
I14 I 0.58414(2) 0.28785(2) -0.021559(12) 0.02522(7) Uani 1 1 d .
Se2 Se 0.62795(4) -0.06599(3) 0.14212(2) 0.02361(11) Uani 1 1 d .
Se1 Se 0.19240(4) -0.05022(3) 0.313370(18) 0.02273(11) Uani 1 1 d .
P2 P 0.74529(9) 0.01778(7) 0.10453(5) 0.0160(2) Uani 1 1 d .
P1 P 0.28151(9) 0.03104(7) 0.36854(4) 0.0156(2) Uani 1 1 d .
C1 C 0.2579(4) 0.1388(3) 0.35141(17) 0.0189(10) Uani 1 1 d U
H1 H 0.3029 0.1500 0.3197 0.023 Uiso 1 1 calc R
C2 C 0.1458(4) 0.1604(3) 0.33501(19) 0.0289(12) Uani 1 1 d U
H2A H 0.1025 0.1686 0.3667 0.035 Uiso 1 1 calc R
H2B H 0.1161 0.1159 0.3138 0.035 Uiso 1 1 calc R
H2C H 0.1467 0.2104 0.3139 0.035 Uiso 1 1 calc R
C3 C 0.2950(4) 0.1989(3) 0.39431(19) 0.0312(12) Uani 1 1 d U
H3A H 0.2920 0.2545 0.3803 0.037 Uiso 1 1 calc R
H3B H 0.3677 0.1859 0.4045 0.037 Uiso 1 1 calc R
H3C H 0.2489 0.1945 0.4254 0.037 Uiso 1 1 calc R
C4 C 0.2232(4) 0.0015(3) 0.43423(17) 0.0230(11) Uani 1 1 d U
C5 C 0.2052(4) -0.0901(3) 0.43706(19) 0.0332(13) Uani 1 1 d U
H5A H 0.2708 -0.1185 0.4281 0.040 Uiso 1 1 calc R
H5B H 0.1499 -0.1056 0.4118 0.040 Uiso 1 1 calc R
H5C H 0.1833 -0.1050 0.4730 0.040 Uiso 1 1 calc R
C6 C 0.1146(4) 0.0421(3) 0.4390(2) 0.0368(13) Uani 1 1 d U
H6A H 0.0812 0.0254 0.4724 0.044 Uiso 1 1 calc R
H6B H 0.0701 0.0254 0.4092 0.044 Uiso 1 1 calc R
H6C H 0.1230 0.1014 0.4387 0.044 Uiso 1 1 calc R
C7 C 0.2932(4) 0.0294(3) 0.48031(17) 0.0302(12) Uani 1 1 d U
H7A H 0.3022 0.0886 0.4787 0.036 Uiso 1 1 calc R
H7B H 0.3623 0.0030 0.4777 0.036 Uiso 1 1 calc R
H7C H 0.2598 0.0145 0.5140 0.036 Uiso 1 1 calc R
C8 C 0.4256(4) 0.0073(3) 0.36088(18) 0.0233(10) Uani 1 1 d U
C9 C 0.4959(4) 0.0670(3) 0.3922(2) 0.0357(13) Uani 1 1 d U
H9A H 0.5696 0.0492 0.3902 0.043 Uiso 1 1 calc R
H9B H 0.4734 0.0681 0.4294 0.043 Uiso 1 1 calc R
H9C H 0.4894 0.1216 0.3770 0.043 Uiso 1 1 calc R
C10 C 0.4562(4) 0.0158(3) 0.30275(18) 0.0299(12) Uani 1 1 d U
H10A H 0.5323 0.0071 0.2988 0.036 Uiso 1 1 calc R
H10B H 0.4380 0.0705 0.2903 0.036 Uiso 1 1 calc R
H10C H 0.4179 -0.0247 0.2817 0.036 Uiso 1 1 calc R
C11 C 0.4485(4) -0.0792(3) 0.37977(19) 0.0334(12) Uani 1 1 d U
H11A H 0.4019 -0.1174 0.3612 0.040 Uiso 1 1 calc R
H11B H 0.4360 -0.0829 0.4180 0.040 Uiso 1 1 calc R
H11C H 0.5222 -0.0929 0.3721 0.040 Uiso 1 1 calc R
C21 C 0.7066(4) 0.1245(3) 0.11695(17) 0.0203(10) Uani 1 1 d U
H21 H 0.6458 0.1350 0.0926 0.024 Uiso 1 1 calc R
C22 C 0.7898(4) 0.1878(3) 0.1023(2) 0.0327(12) Uani 1 1 d U
H22A H 0.7574 0.2420 0.1019 0.039 Uiso 1 1 calc R
H22B H 0.8184 0.1754 0.0672 0.039 Uiso 1 1 calc R
H22C H 0.8468 0.1866 0.1285 0.039 Uiso 1 1 calc R
C23 C 0.6642(4) 0.1424(3) 0.17363(19) 0.0321(13) Uani 1 1 d U
H23A H 0.7237 0.1524 0.1976 0.039 Uiso 1 1 calc R
H23B H 0.6236 0.0955 0.1864 0.039 Uiso 1 1 calc R
H23C H 0.6186 0.1905 0.1726 0.039 Uiso 1 1 calc R
C24 C 0.8718(3) -0.0119(3) 0.13835(18) 0.0225(10) Uani 1 1 d U
C25 C 0.9676(4) 0.0155(3) 0.1066(2) 0.0312(12) Uani 1 1 d U
H25A H 0.9647 0.0745 0.1014 0.037 Uiso 1 1 calc R
H25B H 0.9676 -0.0118 0.0720 0.037 Uiso 1 1 calc R
H25C H 1.0321 0.0013 0.1259 0.037 Uiso 1 1 calc R
C26 C 0.8745(4) 0.0279(3) 0.19302(18) 0.0310(12) Uani 1 1 d U
H26A H 0.9366 0.0086 0.2125 0.037 Uiso 1 1 calc R
H26B H 0.8104 0.0135 0.2126 0.037 Uiso 1 1 calc R
H26C H 0.8784 0.0871 0.1890 0.037 Uiso 1 1 calc R
C27 C 0.8761(4) -0.1047(3) 0.1461(2) 0.0334(13) Uani 1 1 d U
H27A H 0.8649 -0.1319 0.1120 0.040 Uiso 1 1 calc R
H27B H 0.8209 -0.1214 0.1711 0.040 Uiso 1 1 calc R
H27C H 0.9453 -0.1201 0.1603 0.040 Uiso 1 1 calc R
C28 C 0.7439(4) -0.0018(3) 0.03056(17) 0.0205(10) Uani 1 1 d U
C29 C 0.7848(4) -0.0877(3) 0.01951(19) 0.0301(12) Uani 1 1 d U
H29A H 0.7489 -0.1265 0.0429 0.036 Uiso 1 1 calc R
H29B H 0.8610 -0.0897 0.0261 0.036 Uiso 1 1 calc R
H29C H 0.7707 -0.1020 -0.0175 0.036 Uiso 1 1 calc R
C30 C 0.8076(4) 0.0618(3) -0.00065(19) 0.0351(13) Uani 1 1 d U
H30A H 0.8104 0.0461 -0.0381 0.042 Uiso 1 1 calc R
H30B H 0.8794 0.0648 0.0136 0.042 Uiso 1 1 calc R
H30C H 0.7735 0.1151 0.0026 0.042 Uiso 1 1 calc R
C31 C 0.6296(4) 0.0015(3) 0.01092(18) 0.0291(12) Uani 1 1 d U
H31A H 0.5992 0.0548 0.0193 0.035 Uiso 1 1 calc R
H31B H 0.5883 -0.0411 0.0284 0.035 Uiso 1 1 calc R
H31C H 0.6281 -0.0070 -0.0275 0.035 Uiso 1 1 calc R

loop_
_atom_site_aniso_label
_atom_site_aniso_U_11
_atom_site_aniso_U_22
_atom_site_aniso_U_33
_atom_site_aniso_U_23
_atom_site_aniso_U_13
_atom_site_aniso_U_12
I1 0.02387(16) 0.02427(18) 0.01643(15) -0.00269(13) -0.00023(12) -0.00148(13)
I2 0.01504(15) 0.02187(17) 0.03020(17) 0.00396(13) 0.00357(13) 0.00053(12)
I3 0.01578(15) 0.03293(19) 0.01825(15) 0.00415(13) 0.00137(12) 0.00337(13)
I4 0.02920(17) 0.02899(19) 0.02343(15) -0.00330(14) 0.00414(14) -0.00611(15)
I5 0.02173(15) 0.01997(16) 0.02441(15) -0.00121(13) -0.00398(12) 0.00313(13)
I6 0.02087(16) 0.02913(18) 0.02168(15) 0.00303(14) 0.00197(13) 0.00449(13)
I7 0.02571(16) 0.02195(17) 0.02073(15) -0.00112(13) -0.00137(12) -0.00096(14)
I8 0.02377(16) 0.02743(18) 0.02242(16) -0.00146(13) -0.00041(13) -0.00080(14)
I9 0.03413(19) 0.0349(2) 0.02830(18) 0.00167(15) 0.00232(15) -0.00526(16)
I10 0.0532(2) 0.0319(2) 0.03016(19) 0.00006(16) 0.00111(17) -0.00764(18)
I11 0.02753(16) 0.02472(17) 0.02171(15) -0.00239(13) 0.00020(13) 0.00146(14)
I12 0.0471(2) 0.0637(3) 0.0423(2) 0.0212(2) -0.02168(19) -0.0252(2)
I13 0.02597(16) 0.02216(17) 0.02059(14) 0.00195(13) -0.00036(13) -0.00176(14)
I14 0.02371(17) 0.02899(19) 0.02296(16) 0.00182(14) -0.00021(13) -0.00342(14)
Se2 0.0164(2) 0.0192(3) 0.0352(3) 0.0096(2) 0.0024(2) 0.00051(19)
Se1 0.0296(3) 0.0199(3) 0.0187(2) -0.0017(2) -0.0005(2) -0.0085(2)
P2 0.0140(6) 0.0148(6) 0.0193(6) 0.0015(5) -0.0008(5) -0.0005(5)
P1 0.0182(6) 0.0135(6) 0.0150(6) 0.0004(5) 0.0005(5) -0.0011(5)
C1 0.026(2) 0.014(2) 0.017(2) 0.0009(18) -0.0041(19) -0.0002(19)
C2 0.034(3) 0.025(3) 0.028(3) -0.003(2) 0.000(2) 0.009(2)
C3 0.047(3) 0.018(3) 0.029(3) 0.001(2) -0.011(2) -0.002(2)
C4 0.029(3) 0.024(3) 0.016(2) -0.001(2) 0.0044(19) -0.005(2)
C5 0.043(3) 0.027(3) 0.029(3) 0.007(2) 0.000(2) -0.010(2)
C6 0.033(3) 0.047(4) 0.030(3) -0.004(3) 0.013(2) -0.004(3)
C7 0.042(3) 0.037(3) 0.011(2) 0.003(2) -0.003(2) -0.005(3)
C8 0.021(2) 0.021(3) 0.028(2) 0.001(2) 0.000(2) 0.004(2)
C9 0.022(3) 0.048(3) 0.037(3) 0.006(3) -0.002(2) -0.004(2)
C10 0.020(3) 0.040(3) 0.030(3) 0.003(2) 0.010(2) 0.006(2)
C11 0.032(3) 0.036(3) 0.033(3) 0.005(2) 0.004(2) 0.015(3)
C21 0.020(2) 0.014(2) 0.026(2) -0.0037(19) -0.0029(19) 0.0057(19)
C22 0.037(3) 0.017(3) 0.044(3) 0.002(2) -0.006(3) -0.003(2)
C23 0.034(3) 0.029(3) 0.033(3) -0.012(2) 0.002(2) 0.001(2)
C24 0.015(2) 0.027(3) 0.025(2) 0.009(2) -0.005(2) -0.001(2)
C25 0.013(2) 0.042(3) 0.038(3) 0.004(3) -0.007(2) -0.007(2)
C26 0.026(3) 0.038(3) 0.029(3) 0.008(2) -0.008(2) -0.005(2)
C27 0.028(3) 0.029(3) 0.043(3) 0.012(2) -0.011(2) 0.006(2)
C28 0.018(2) 0.024(3) 0.020(2) -0.004(2) -0.0016(18) 0.0015(19)
C29 0.026(3) 0.034(3) 0.031(3) -0.013(2) -0.002(2) 0.006(2)
C30 0.033(3) 0.042(3) 0.030(3) 0.001(3) 0.002(2) -0.001(3)
C31 0.029(3) 0.041(3) 0.017(2) -0.006(2) -0.007(2) 0.006(2)

loop_
_atom_type_symbol
_atom_type_description
_atom_type_scat_dispersion_real
_atom_type_scat_dispersion_imag
_atom_type_scat_source
C C 0.0033 0.0016 'International Tables Vol C Tables 4.2.6.8 and 6.1.1.4'
H H 0.0000 0.0000 'International Tables Vol C Tables 4.2.6.8 and 6.1.1.4'
P P 0.1023 0.0942 'International Tables Vol C Tables 4.2.6.8 and 6.1.1.4'
Se Se -0.0929 2.2259 'International Tables Vol C Tables 4.2.6.8 and 6.1.1.4'
I I -0.4742 1.8119 'International Tables Vol C Tables 4.2.6.8 and 6.1.1.4'

loop_
_geom_angle_atom_site_label_1
_geom_angle_atom_site_label_2
_geom_angle_atom_site_label_3
_geom_angle
P2 Se2 I2 101.62(4)
P1 Se1 I1 102.10(3)
C21 P2 C24 113.3(2)
C21 P2 C28 109.0(2)
C24 P2 C28 114.3(2)
C21 P2 Se2 109.61(15)
C24 P2 Se2 102.39(15)
C28 P2 Se2 107.89(15)
C1 P1 C8 109.4(2)
C1 P1 C4 113.0(2)
C8 P1 C4 114.8(2)
C1 P1 Se1 110.19(14)
C8 P1 Se1 107.66(15)
C4 P1 Se1 101.34(15)
C2 C1 C3 109.1(4)
C2 C1 P1 116.0(3)
C3 C1 P1 113.6(3)
C5 C4 C7 110.3(4)
C5 C4 C6 106.9(4)
C7 C4 C6 109.2(4)
C5 C4 P1 110.8(3)
C7 C4 P1 111.4(3)
C6 C4 P1 108.1(3)
C10 C8 C11 109.7(4)
C10 C8 C9 106.8(4)
C11 C8 C9 108.8(4)
C10 C8 P1 109.1(3)
C11 C8 P1 110.2(3)
C9 C8 P1 112.2(3)
C22 C21 C23 109.4(4)
C22 C21 P2 115.0(3)
C23 C21 P2 115.3(3)
C25 C24 C26 109.3(4)
C25 C24 C27 109.4(4)
C26 C24 C27 108.0(4)
C25 C24 P2 111.4(3)
C26 C24 P2 108.6(3)
C27 C24 P2 110.2(3)
C29 C28 C31 107.1(4)
C29 C28 C30 110.9(4)
C31 C28 C30 107.8(4)
C29 C28 P2 109.5(3)
C31 C28 P2 108.7(3)
C30 C28 P2 112.6(3)

loop_
_geom_bond_atom_site_label_1
_geom_bond_atom_site_label_2
_geom_bond_distance
I1 Se1 2.5635(6)
I2 Se2 2.5666(6)
I4 I5 2.7507(5)
I7 I8 2.7549(4)
I9 I10 2.7339(6)
I11 I12 2.7417(5)
I13 I14 2.7449(5)
Se2 P2 2.2370(12)
Se1 P1 2.2349(12)
P2 C21 1.847(4)
P2 C24 1.880(4)
P2 C28 1.894(4)
P1 C1 1.847(4)
P1 C8 1.877(5)
P1 C4 1.878(4)
C1 C2 1.520(6)
C1 C3 1.539(6)
C4 C5 1.525(6)
C4 C7 1.532(6)
C4 C6 1.534(7)
C8 C10 1.523(6)
C8 C11 1.528(6)
C8 C9 1.542(6)
C21 C22 1.526(6)
C21 C23 1.555(6)
C24 C25 1.522(6)
C24 C26 1.527(6)
C24 C27 1.539(6)
C28 C29 1.530(6)
C28 C31 1.532(6)
C28 C30 1.537(7)
